data_4033739
loop_
_publ_author_name
'Xiao, Jun-An'
'Li, Yu-Chun'
'Luo, Zhi-Jin'
'Cheng, Xiu-Liang'
'Deng, Zhi-Xiong'
'Chen, Wen-Qiang'
'Su, Wei'
'Yang, Hua'

_publ_section_title
;
 Construction of Bispirooxindole Heterocycles via Palladium-Catalyzed
 Ring-Opening Formal [3 + 2]-Cycloaddition of Spirovinylcyclopropyl
 Oxindole and 3-Oxindole Derivatives.
;
_journal_issue 4
_journal_name_full 'The Journal of organic chemistry'
_journal_page_first 2297
_journal_page_last 2306
_journal_paper_doi 10.1021/acs.joc.8b02889
_journal_volume 84
_journal_year 2019
_chemical_formula_sum 'C19 H16 Cl N O'
_chemical_formula_weight 309.80
_space_group_IT_number 29
_space_group_name_Hall 'P 2c -2ac'
_space_group_name_H-M_alt 'P c a 21'
_symmetry_cell_setting orthorhombic
_symmetry_space_group_name_H-M 'P c a 21'
_atom_sites_solution_hydrogens geom
_atom_sites_solution_primary direct
_atom_sites_solution_secondary difmap
_audit_creation_method SHELXL-97
_cell_angle_alpha 90.00
_cell_angle_beta 90.00
_cell_angle_gamma 90.00
_cell_formula_units_Z 8
_cell_length_a 12.5381(11)
_cell_length_b 12.1234(11)
_cell_length_c 21.6325(19)
_cell_measurement_reflns_used 7543
_cell_measurement_temperature 293(2)
_cell_measurement_theta_max 27.51
_cell_measurement_theta_min 3.00
_cell_volume 3288.2(5)
_computing_structure_refinement 'SHELXL-97 (Sheldrick, 1997)'
_computing_structure_solution 'SHELXS-97 (Sheldrick, 1990)'
_diffrn_ambient_temperature 293(2)
_diffrn_measured_fraction_theta_full 0.997
_diffrn_measured_fraction_theta_max 0.997
_diffrn_measurement_device_type 'CCD area detector'
_diffrn_measurement_method 'phi and omega scans'
_diffrn_radiation_monochromator graphite
_diffrn_radiation_source 'fine-focus sealed tube'
_diffrn_radiation_type MoK\a
_diffrn_radiation_wavelength 0.71073
_diffrn_reflns_av_R_equivalents 0.0938
_diffrn_reflns_av_sigmaI/netI 0.0868
_diffrn_reflns_limit_h_max 15
_diffrn_reflns_limit_h_min -16
_diffrn_reflns_limit_k_max 15
_diffrn_reflns_limit_k_min -15
_diffrn_reflns_limit_l_max 27
_diffrn_reflns_limit_l_min -28
_diffrn_reflns_number 49011
_diffrn_reflns_theta_full 27.51
_diffrn_reflns_theta_max 27.51
_diffrn_reflns_theta_min 3.00
_exptl_absorpt_coefficient_mu 0.233
_exptl_crystal_colour COLORLESS
_exptl_crystal_density_diffrn 1.251
_exptl_crystal_density_method 'not measured'
_exptl_crystal_description BAR
_exptl_crystal_F_000 1296
_exptl_crystal_size_max 0.3
_exptl_crystal_size_mid 0.2
_exptl_crystal_size_min 0.2
_refine_diff_density_max 0.158
_refine_diff_density_min -0.201
_refine_diff_density_rms 0.037
_refine_ls_abs_structure_details 'Flack H D (1983), Acta Cryst. A39, 876-881'
_refine_ls_abs_structure_Flack 0.55(7)
_refine_ls_extinction_method none
_refine_ls_goodness_of_fit_ref 1.004
_refine_ls_hydrogen_treatment mixed
_refine_ls_matrix_type full
_refine_ls_number_parameters 413
_refine_ls_number_reflns 7543
_refine_ls_number_restraints 5
_refine_ls_restrained_S_all 1.004
_refine_ls_R_factor_all 0.1494
_refine_ls_R_factor_gt 0.0624
_refine_ls_shift/su_max 0.072
_refine_ls_shift/su_mean 0.003
_refine_ls_structure_factor_coef Fsqd
_refine_ls_weighting_details 'calc w=1/[\s^2^(Fo^2^)+(0.0609P)^2^+0.1052P] where P=(Fo^2^+2Fc^2^)/3'
_refine_ls_weighting_scheme calc
_refine_ls_wR_factor_gt 0.1065
_refine_ls_wR_factor_ref 0.1301
_reflns_number_gt 4173
_reflns_number_total 7543
_reflns_threshold_expression >2sigma(I)
_cod_data_source_file jo8b02889_si_002.cif
_cod_data_source_block ja
_cod_depositor_comments
;
The following automatic conversions were performed:

data item '_symmetry_cell_setting' value 'Orthorhombic' was changed
to 'orthorhombic' in accordance with the
/home/data/users/saulius/crontab/automatic-downloads/current/ACS/lib/dictionaries/cif_core.dic
dictionary named 'cif_core.dic' version 2.4.2 last updated on
2011-04-26.

Automatic conversion script
Id: cif_fix_values 6909 2019-04-08 15:41:33Z antanas 

2020-09-21
Z value and formula fixed to values more according to usual
chemical conventions.                 miguel
;
_cod_original_formula_sum 'C3.62 H3.05 Cl0.19 N0.19 O0.19'
_cod_original_formula_weight 59.01
_cod_original_formula_units_Z 42
_cod_original_sg_symbol_H-M Pca2(1)
_cod_database_code 4033739

loop_
_symmetry_equiv_pos_as_xyz
'x, y, z'
'-x, -y, z+1/2'
'x+1/2, -y, z'
'-x+1/2, y, z+1/2'

loop_
_atom_site_label
_atom_site_type_symbol
_atom_site_fract_x
_atom_site_fract_y
_atom_site_fract_z
_atom_site_U_iso_or_equiv
_atom_site_adp_type
_atom_site_occupancy
_atom_site_symmetry_multiplicity
_atom_site_calc_flag
_atom_site_refinement_flags
Cl1 Cl 0.37273(9) 0.86182(9) 0.00196(5) 0.0783(3) Uani 1 1 d .
C38 C 0.5584(2) 0.6306(2) 0.07335(15) 0.0397(8) Uani 1 1 d .
C37 C 0.4673(2) 0.7566(2) 0.00992(17) 0.0430(8) Uani 1 1 d .
C36 C 0.4835(2) 0.7119(2) 0.06783(15) 0.0420(8) Uani 1 1 d .
H36A H 0.4448 0.7362 0.1019 0.050 Uiso 1 1 calc R
C35 C 0.5230(3) 0.7213(3) -0.04159(16) 0.0482(8) Uani 1 1 d .
H35A H 0.5097 0.7530 -0.0800 0.058 Uiso 1 1 calc R
C34 C 0.5981(3) 0.6391(3) -0.03595(16) 0.0478(8) Uani 1 1 d .
H34A H 0.6361 0.6140 -0.0701 0.057 Uiso 1 1 calc R
N2 N 0.6869(2) 0.5115(2) 0.03935(13) 0.0497(7) Uani 1 1 d .
C33 C 0.6152(2) 0.5953(2) 0.02147(16) 0.0417(8) Uani 1 1 d .
C32 C 0.6802(3) 0.4909(3) 0.10155(19) 0.0576(10) Uani 1 1 d .
O2 O 0.7358(2) 0.4247(2) 0.12924(13) 0.0847(9) Uani 1 1 d .
C31 C 0.8475(3) 0.5319(3) -0.02491(18) 0.0517(9) Uani 1 1 d .
C30 C 0.9071(3) 0.5936(3) 0.0153(2) 0.0667(11) Uani 1 1 d .
H30A H 0.8942 0.5894 0.0575 0.080 Uiso 1 1 calc R
C29 C 0.6010(3) 0.6083(4) 0.19167(18) 0.0695(11) Uani 1 1 d .
H29A H 0.6599 0.5836 0.2173 0.083 Uiso 1 1 calc R
H29B H 0.5795 0.6841 0.1985 0.083 Uiso 1 1 calc R
C28 C 0.5953(3) 0.5648(3) 0.12661(16) 0.0500(9) Uani 1 1 d .
C27 C 0.7611(3) 0.4570(3) -0.00214(19) 0.0596(10) Uani 1 1 d .
H27A H 0.7220 0.4282 -0.0373 0.072 Uiso 1 1 calc R
H27B H 0.7933 0.3950 0.0192 0.072 Uiso 1 1 calc R
C26 C 0.5163(3) 0.5272(3) 0.17708(16) 0.0586(10) Uani 1 1 d .
H26A H 0.4445 0.5584 0.1735 0.070 Uiso 1 1 calc R
C25 C 0.8684(3) 0.5396(4) -0.0872(2) 0.0753(12) Uani 1 1 d .
H25A H 0.8270 0.4994 -0.1148 0.090 Uiso 1 1 calc R
C24 C 0.5202(4) 0.4144(4) 0.2022(2) 0.0840(14) Uani 1 1 d .
H24A H 0.5869 0.3829 0.2086 0.101 Uiso 1 1 calc R
C23 C 0.9869(3) 0.6627(4) -0.0069(3) 0.0868(14) Uani 1 1 d .
H23A H 1.0274 0.7052 0.0201 0.104 Uiso 1 1 calc R
C22 C 0.9486(4) 0.6051(5) -0.1093(3) 0.0961(16) Uani 1 1 d .
H22A H 0.9636 0.6062 -0.1514 0.115 Uiso 1 1 calc R
C21 C 1.0052(4) 0.6672(4) -0.0705(3) 0.0904(16) Uani 1 1 d .
H21A H 1.0574 0.7140 -0.0860 0.109 Uiso 1 1 calc R
C20 C 0.4385(5) 0.3571(5) 0.2158(4) 0.135(3) Uani 1 1 d D
Cl2 Cl 0.32554(7) 0.62456(8) 0.29139(5) 0.0724(3) Uani 1 1 d .
C19 C 0.1609(2) 0.8763(2) 0.22374(15) 0.0387(8) Uani 1 1 d .
C18 C 0.2439(2) 0.7402(2) 0.28571(16) 0.0429(8) Uani 1 1 d .
C17 C 0.2290(2) 0.7878(3) 0.22820(15) 0.0440(8) Uani 1 1 d .
H17A H 0.2641 0.7606 0.1935 0.053 Uiso 1 1 calc R
C16 C 0.1285(3) 0.8715(2) 0.33386(16) 0.0467(8) Uani 1 1 d .
H16A H 0.0963 0.9006 0.3690 0.056 Uiso 1 1 calc R
C15 C 0.1960(2) 0.7811(3) 0.33765(16) 0.0466(9) Uani 1 1 d .
H15A H 0.2087 0.7480 0.3757 0.056 Uiso 1 1 calc R
N1 N 0.04368(19) 1.0046(2) 0.26025(13) 0.0484(7) Uani 1 1 d .
C14 C 0.1272(3) 0.9458(3) 0.17171(15) 0.0484(8) Uani 1 1 d .
C13 C 0.1108(2) 0.9166(2) 0.27650(15) 0.0385(7) Uani 1 1 d .
C12 C -0.1071(3) 0.9899(3) 0.33262(18) 0.0527(9) Uani 1 1 d .
C11 C -0.0255(3) 1.0634(3) 0.30292(18) 0.0573(10) Uani 1 1 d .
H11A H -0.0619 1.1220 0.2808 0.069 Uiso 1 1 calc R
H11B H 0.0177 1.0972 0.3349 0.069 Uiso 1 1 calc R
C10 C 0.0480(3) 1.0241(3) 0.19806(17) 0.0534(9) Uani 1 1 d .
O1 O -0.0070(2) 1.0920(2) 0.17073(13) 0.0798(8) Uani 1 1 d .
C9 C 0.2128(3) 1.1017(4) 0.10456(19) 0.0728(12) Uani 1 1 d .
H9A H 0.1481 1.1364 0.0965 0.087 Uiso 1 1 calc R
C8 C 0.2111(3) 0.9861(3) 0.12435(16) 0.0550(9) Uani 1 1 d .
H8A H 0.2814 0.9514 0.1281 0.066 Uiso 1 1 calc R
C7 C -0.1642(3) 0.9161(3) 0.2998(2) 0.0723(11) Uani 1 1 d .
H7A H -0.1536 0.9102 0.2573 0.087 Uiso 1 1 calc R
C6 C 0.2985(5) 1.1573(5) 0.0978(3) 0.119(2) Uani 1 1 d D
C5 C -0.2016(4) 0.9333(5) 0.4233(3) 0.1031(18) Uani 1 1 d .
H5A H -0.2152 0.9410 0.4654 0.124 Uiso 1 1 calc R
C4 C 0.1245(3) 0.9112(4) 0.10511(17) 0.0731(11) Uani 1 1 d .
H4A H 0.1434 0.8354 0.0957 0.088 Uiso 1 1 calc R
H4B H 0.0684 0.9416 0.0793 0.088 Uiso 1 1 calc R
C3 C -0.1260(3) 0.9976(3) 0.39544(19) 0.0709(12) Uani 1 1 d .
H3A H -0.0868 1.0472 0.4191 0.085 Uiso 1 1 calc R
C2 C -0.2566(4) 0.8583(5) 0.3894(4) 0.109(2) Uani 1 1 d .
H2A H -0.3069 0.8134 0.4085 0.131 Uiso 1 1 calc R
C1 C -0.2391(4) 0.8486(4) 0.3288(4) 0.0955(16) Uani 1 1 d .
H1A H -0.2768 0.7967 0.3059 0.115 Uiso 1 1 calc R
H6A H 0.367(3) 1.124(4) 0.106(3) 0.16(3) Uiso 1 1 d D
H20A H 0.439(4) 0.294(3) 0.240(2) 0.13(2) Uiso 1 1 d D
H20B H 0.371(2) 0.388(3) 0.210(2) 0.108(17) Uiso 1 1 d D
H6B H 0.293(4) 1.2346(18) 0.091(2) 0.126(19) Uiso 1 1 d D

loop_
_atom_site_aniso_label
_atom_site_aniso_U_11
_atom_site_aniso_U_22
_atom_site_aniso_U_33
_atom_site_aniso_U_23
_atom_site_aniso_U_13
_atom_site_aniso_U_12
Cl1 0.0888(7) 0.0824(7) 0.0638(6) 0.0085(5) 0.0032(6) 0.0501(6)
C38 0.0327(16) 0.0428(18) 0.0434(19) -0.0001(16) 0.0020(16) -0.0020(16)
C37 0.0394(17) 0.0387(16) 0.051(2) 0.0013(17) -0.0003(18) 0.0077(14)
C36 0.0373(18) 0.0444(18) 0.044(2) -0.0031(17) 0.0032(16) 0.0030(16)
C35 0.046(2) 0.055(2) 0.044(2) 0.0085(18) 0.0051(16) 0.0045(17)
C34 0.0432(19) 0.055(2) 0.045(2) -0.0002(18) 0.0106(16) 0.0065(17)
N2 0.0350(15) 0.0535(17) 0.061(2) 0.0161(15) 0.0101(13) 0.0110(14)
C33 0.0288(16) 0.0372(17) 0.059(2) 0.0066(16) 0.0032(16) 0.0001(14)
C32 0.0386(19) 0.061(2) 0.073(3) 0.026(2) 0.0041(19) 0.0011(18)
O2 0.0558(16) 0.105(2) 0.093(2) 0.0513(18) 0.0140(15) 0.0358(16)
C31 0.0344(18) 0.050(2) 0.071(3) -0.0001(19) 0.0156(19) 0.0118(16)
C30 0.048(2) 0.065(2) 0.087(3) -0.014(2) 0.010(2) 0.010(2)
C29 0.065(3) 0.091(3) 0.054(3) 0.007(2) -0.006(2) 0.010(2)
C28 0.0372(17) 0.063(2) 0.050(2) 0.0123(19) 0.0036(17) 0.0091(17)
C27 0.047(2) 0.053(2) 0.080(3) 0.007(2) 0.016(2) 0.0119(17)
C26 0.048(2) 0.070(2) 0.057(2) 0.022(2) 0.0128(18) 0.0106(19)
C25 0.049(2) 0.088(3) 0.088(3) -0.001(3) 0.016(2) 0.003(2)
C24 0.065(3) 0.096(3) 0.091(3) 0.043(3) 0.025(2) 0.025(3)
C23 0.060(3) 0.064(3) 0.137(5) -0.031(3) -0.006(3) 0.005(2)
C22 0.063(3) 0.121(4) 0.104(4) 0.018(3) 0.025(3) 0.008(3)
C21 0.052(3) 0.075(3) 0.145(5) 0.024(3) 0.023(3) 0.004(2)
C20 0.093(4) 0.115(5) 0.198(7) 0.078(5) 0.062(5) 0.019(4)
Cl2 0.0641(6) 0.0723(6) 0.0809(7) 0.0008(6) -0.0077(6) 0.0308(5)
C19 0.0321(16) 0.0399(18) 0.0440(19) -0.0023(16) 0.0070(15) -0.0059(15)
C18 0.0347(17) 0.0415(17) 0.052(2) -0.0030(18) -0.0078(17) 0.0032(14)
C17 0.0355(18) 0.0462(19) 0.050(2) -0.0088(17) 0.0044(16) -0.0011(16)
C16 0.0475(19) 0.050(2) 0.043(2) -0.0010(17) 0.0068(17) -0.0019(17)
C15 0.0409(18) 0.050(2) 0.049(2) 0.0081(17) -0.0041(17) -0.0013(17)
N1 0.0430(16) 0.0483(16) 0.0539(19) 0.0100(14) 0.0151(14) 0.0095(15)
C14 0.0460(19) 0.057(2) 0.042(2) 0.0055(18) 0.0062(17) 0.0004(17)
C13 0.0317(16) 0.0377(16) 0.046(2) 0.0029(16) 0.0062(15) -0.0002(13)
C12 0.0436(19) 0.047(2) 0.068(3) 0.0097(19) 0.0152(18) 0.0140(18)
C11 0.051(2) 0.0505(19) 0.070(3) 0.004(2) 0.0180(19) 0.0097(17)
C10 0.0404(19) 0.065(2) 0.055(2) 0.023(2) 0.0105(18) 0.0049(18)
O1 0.0636(16) 0.0949(19) 0.0809(19) 0.0355(17) 0.0145(15) 0.0264(16)
C9 0.058(2) 0.094(3) 0.067(3) 0.024(3) 0.017(2) 0.005(2)
C8 0.053(2) 0.069(2) 0.043(2) 0.0053(19) 0.0098(17) 0.0120(19)
C7 0.052(2) 0.066(2) 0.099(3) -0.001(3) 0.010(2) 0.007(2)
C6 0.091(4) 0.101(4) 0.163(6) 0.054(4) 0.030(4) -0.007(4)
C5 0.086(4) 0.129(5) 0.094(4) 0.054(4) 0.044(3) 0.047(3)
C4 0.078(3) 0.089(3) 0.052(2) -0.002(2) -0.007(2) -0.002(2)
C3 0.067(3) 0.073(3) 0.073(3) 0.016(2) 0.020(2) 0.026(2)
C2 0.058(3) 0.095(4) 0.174(7) 0.053(4) 0.043(4) 0.015(3)
C1 0.049(3) 0.078(3) 0.159(5) 0.004(3) 0.012(3) 0.002(2)

loop_
_atom_type_symbol
_atom_type_description
_atom_type_scat_dispersion_real
_atom_type_scat_dispersion_imag
_atom_type_scat_source
C C 0.0033 0.0016 'International Tables Vol C Tables 4.2.6.8 and 6.1.1.4'
H H 0.0000 0.0000 'International Tables Vol C Tables 4.2.6.8 and 6.1.1.4'
N N 0.0061 0.0033 'International Tables Vol C Tables 4.2.6.8 and 6.1.1.4'
O O 0.0106 0.0060 'International Tables Vol C Tables 4.2.6.8 and 6.1.1.4'
Cl Cl 0.1484 0.1585 'International Tables Vol C Tables 4.2.6.8 and 6.1.1.4'

loop_
_geom_angle_atom_site_label_1
_geom_angle_atom_site_label_2
_geom_angle_atom_site_label_3
_geom_angle
C36 C38 C33 120.1(3)
C36 C38 C28 132.4(3)
C33 C38 C28 107.6(3)
C36 C37 C35 122.4(3)
C36 C37 Cl1 118.3(3)
C35 C37 Cl1 119.2(3)
C38 C36 C37 117.6(3)
C38 C36 H36A 121.2
C37 C36 H36A 121.2
C34 C35 C37 119.9(3)
C34 C35 H35A 120.1
C37 C35 H35A 120.1
C33 C34 C35 117.9(3)
C33 C34 H34A 121.0
C35 C34 H34A 121.0
C32 N2 C33 111.2(3)
C32 N2 C27 124.2(3)
C33 N2 C27 124.5(3)
C34 C33 C38 122.1(3)
C34 C33 N2 128.9(3)
C38 C33 N2 109.0(3)
O2 C32 N2 124.5(3)
O2 C32 C28 128.6(4)
N2 C32 C28 106.9(3)
C30 C31 C25 118.7(4)
C30 C31 C27 121.2(4)
C25 C31 C27 120.1(4)
C31 C30 C23 120.2(4)
C31 C30 H30A 119.9
C23 C30 H30A 119.9
C26 C29 C28 62.2(3)
C26 C29 H29A 117.5
C28 C29 H29A 117.5
C26 C29 H29B 117.5
C28 C29 H29B 117.5
H29A C29 H29B 114.6
C38 C28 C32 105.3(3)
C38 C28 C29 123.8(3)
C32 C28 C29 121.1(3)
C38 C28 C26 120.7(3)
C32 C28 C26 122.5(3)
C29 C28 C26 58.2(2)
N2 C27 C31 113.0(3)
N2 C27 H27A 109.0
C31 C27 H27A 109.0
N2 C27 H27B 109.0
C31 C27 H27B 109.0
H27A C27 H27B 107.8
C24 C26 C29 120.9(4)
C24 C26 C28 121.0(3)
C29 C26 C28 59.6(2)
C24 C26 H26A 114.8
C29 C26 H26A 114.8
C28 C26 H26A 114.8
C22 C25 C31 121.5(5)
C22 C25 H25A 119.2
C31 C25 H25A 119.2
C20 C24 C26 124.5(5)
C20 C24 H24A 117.8
C26 C24 H24A 117.8
C30 C23 C21 118.8(4)
C30 C23 H23A 120.6
C21 C23 H23A 120.6
C21 C22 C25 119.9(5)
C21 C22 H22A 120.0
C25 C22 H22A 120.0
C22 C21 C23 120.8(5)
C22 C21 H21A 119.6
C23 C21 H21A 119.6
C24 C20 H20A 125(4)
C24 C20 H20B 119(3)
H20A C20 H20B 114(5)
C17 C19 C13 119.8(3)
C17 C19 C14 132.9(3)
C13 C19 C14 107.3(3)
C15 C18 C17 122.0(3)
C15 C18 Cl2 119.5(3)
C17 C18 Cl2 118.6(3)
C19 C17 C18 118.1(3)
C19 C17 H17A 120.9
C18 C17 H17A 120.9
C13 C16 C15 117.8(3)
C13 C16 H16A 121.1
C15 C16 H16A 121.1
C18 C15 C16 120.4(3)
C18 C15 H15A 119.8
C16 C15 H15A 119.8
C10 N1 C13 110.7(3)
C10 N1 C11 124.3(3)
C13 N1 C11 124.9(3)
C19 C14 C10 105.3(3)
C19 C14 C4 125.6(3)
C10 C14 C4 122.1(3)
C19 C14 C8 119.5(3)
C10 C14 C8 120.4(3)
C4 C14 C8 57.9(2)
C16 C13 C19 121.9(3)
C16 C13 N1 128.7(3)
C19 C13 N1 109.4(3)
C7 C12 C3 118.2(4)
C7 C12 C11 122.0(4)
C3 C12 C11 119.8(4)
N1 C11 C12 112.8(3)
N1 C11 H11A 109.0
C12 C11 H11A 109.0
N1 C11 H11B 109.0
C12 C11 H11B 109.0
H11A C11 H11B 107.8
O1 C10 N1 124.7(3)
O1 C10 C14 128.3(3)
N1 C10 C14 107.1(3)
C6 C9 C8 123.4(4)
C6 C9 H9A 118.3
C8 C9 H9A 118.3
C9 C8 C4 121.1(3)
C9 C8 C14 120.3(3)
C4 C8 C14 59.5(2)
C9 C8 H8A 114.9
C4 C8 H8A 114.9
C14 C8 H8A 114.9
C12 C7 C1 120.6(5)
C12 C7 H7A 119.7
C1 C7 H7A 119.7
C9 C6 H6A 121(4)
C9 C6 H6B 119(3)
H6A C6 H6B 120(5)
C2 C5 C3 119.7(6)
C2 C5 H5A 120.1
C3 C5 H5A 120.1
C8 C4 C14 62.6(2)
C8 C4 H4A 117.5
C14 C4 H4A 117.5
C8 C4 H4B 117.5
C14 C4 H4B 117.5
H4A C4 H4B 114.6
C5 C3 C12 120.9(5)
C5 C3 H3A 119.5
C12 C3 H3A 119.5
C1 C2 C5 120.4(5)
C1 C2 H2A 119.8
C5 C2 H2A 119.8
C2 C1 C7 120.1(6)
C2 C1 H1A 120.0
C7 C1 H1A 120.0

loop_
_geom_bond_atom_site_label_1
_geom_bond_atom_site_label_2
_geom_bond_distance
Cl1 C37 1.751(3)
C38 C36 1.367(4)
C38 C33 1.397(4)
C38 C28 1.476(5)
C37 C36 1.380(4)
C37 C35 1.383(4)
C36 H36A 0.9300
C35 C34 1.377(4)
C35 H35A 0.9300
C34 C33 1.367(5)
C34 H34A 0.9300
N2 C32 1.371(4)
N2 C33 1.410(4)
N2 C27 1.452(4)
C32 O2 1.220(4)
C32 C28 1.493(5)
C31 C30 1.369(5)
C31 C25 1.375(6)
C31 C27 1.497(5)
C30 C23 1.391(6)
C30 H30A 0.9300
C29 C26 1.482(5)
C29 C28 1.505(5)
C29 H29A 0.9700
C29 H29B 0.9700
C28 C26 1.544(5)
C27 H27A 0.9700
C27 H27B 0.9700
C26 C24 1.472(5)
C26 H26A 0.9800
C25 C22 1.368(6)
C25 H25A 0.9300
C24 C20 1.271(7)
C24 H24A 0.9300
C23 C21 1.395(7)
C23 H23A 0.9300
C22 C21 1.331(7)
C22 H22A 0.9300
C21 H21A 0.9300
C20 H20A 0.926(19)
C20 H20B 0.929(19)
Cl2 C18 1.741(3)
C19 C17 1.376(4)
C19 C13 1.391(4)
C19 C14 1.468(4)
C18 C15 1.367(4)
C18 C17 1.384(4)
C17 H17A 0.9300
C16 C13 1.374(4)
C16 C15 1.387(4)
C16 H16A 0.9300
C15 H15A 0.9300
N1 C10 1.367(4)
N1 C13 1.404(4)
N1 C11 1.454(4)
C14 C10 1.487(5)
C14 C4 1.501(5)
C14 C8 1.548(5)
C12 C7 1.348(5)
C12 C3 1.383(5)
C12 C11 1.501(5)
C11 H11A 0.9700
C11 H11B 0.9700
C10 O1 1.225(4)
C9 C6 1.277(6)
C9 C8 1.466(5)
C9 H9A 0.9300
C8 C4 1.476(5)
C8 H8A 0.9800
C7 C1 1.395(6)
C7 H7A 0.9300
C6 H6A 0.96(2)
C6 H6B 0.953(19)
C5 C2 1.357(8)
C5 C3 1.367(6)
C5 H5A 0.9300
C4 H4A 0.9700
C4 H4B 0.9700
C3 H3A 0.9300
C2 C1 1.335(8)
C2 H2A 0.9300
C1 H1A 0.9300

loop_
_geom_torsion_atom_site_label_1
_geom_torsion_atom_site_label_2
_geom_torsion_atom_site_label_3
_geom_torsion_atom_site_label_4
_geom_torsion
C33 C38 C36 C37 -0.1(4)
C28 C38 C36 C37 -179.3(3)
C35 C37 C36 C38 0.6(4)
Cl1 C37 C36 C38 -179.4(2)
C36 C37 C35 C34 -0.4(5)
Cl1 C37 C35 C34 179.6(2)
C37 C35 C34 C33 -0.3(5)
C35 C34 C33 C38 0.8(5)
C35 C34 C33 N2 -179.9(3)
C36 C38 C33 C34 -0.6(4)
C28 C38 C33 C34 178.8(3)
C36 C38 C33 N2 -180.0(3)
C28 C38 C33 N2 -0.6(3)
C32 N2 C33 C34 180.0(3)
C27 N2 C33 C34 2.2(5)
C32 N2 C33 C38 -0.7(4)
C27 N2 C33 C38 -178.5(3)
C33 N2 C32 O2 -177.7(3)
C27 N2 C32 O2 0.1(5)
C33 N2 C32 C28 1.6(4)
C27 N2 C32 C28 179.4(3)
C25 C31 C30 C23 0.1(5)
C27 C31 C30 C23 -179.9(3)
C36 C38 C28 C32 -179.2(3)
C33 C38 C28 C32 1.5(3)
C36 C38 C28 C29 -33.4(5)
C33 C38 C28 C29 147.3(3)
C36 C38 C28 C26 36.6(5)
C33 C38 C28 C26 -142.6(3)
O2 C32 C28 C38 177.3(4)
N2 C32 C28 C38 -1.9(4)
O2 C32 C28 C29 30.4(6)
N2 C32 C28 C29 -148.8(3)
O2 C32 C28 C26 -39.3(6)
N2 C32 C28 C26 141.4(3)
C26 C29 C28 C38 107.9(3)
C26 C29 C28 C32 -111.4(4)
C32 N2 C27 C31 -109.8(4)
C33 N2 C27 C31 67.7(4)
C30 C31 C27 N2 51.1(4)
C25 C31 C27 N2 -128.9(4)
C28 C29 C26 C24 110.1(4)
C38 C28 C26 C24 136.8(4)
C32 C28 C26 C24 -1.1(6)
C29 C28 C26 C24 -110.1(4)
C38 C28 C26 C29 -113.1(4)
C32 C28 C26 C29 108.9(4)
C30 C31 C25 C22 1.7(6)
C27 C31 C25 C22 -178.3(4)
C29 C26 C24 C20 148.0(6)
C28 C26 C24 C20 -141.2(6)
C31 C30 C23 C21 -0.4(6)
C31 C25 C22 C21 -3.2(7)
C25 C22 C21 C23 2.9(7)
C30 C23 C21 C22 -1.2(7)
C13 C19 C17 C18 1.2(4)
C14 C19 C17 C18 179.7(3)
C15 C18 C17 C19 -2.3(4)
Cl2 C18 C17 C19 177.4(2)
C17 C18 C15 C16 1.2(4)
Cl2 C18 C15 C16 -178.4(2)
C13 C16 C15 C18 1.0(4)
C17 C19 C14 C10 177.5(3)
C13 C19 C14 C10 -3.9(3)
C17 C19 C14 C4 26.6(5)
C13 C19 C14 C4 -154.8(3)
C17 C19 C14 C8 -43.1(5)
C13 C19 C14 C8 135.5(3)
C15 C16 C13 C19 -2.0(4)
C15 C16 C13 N1 177.4(3)
C17 C19 C13 C16 1.0(4)
C14 C19 C13 C16 -177.9(3)
C17 C19 C13 N1 -178.5(2)
C14 C19 C13 N1 2.6(3)
C10 N1 C13 C16 -179.6(3)
C11 N1 C13 C16 -2.8(5)
C10 N1 C13 C19 -0.2(4)
C11 N1 C13 C19 176.7(3)
C10 N1 C11 C12 115.9(4)
C13 N1 C11 C12 -60.6(4)
C7 C12 C11 N1 -45.4(4)
C3 C12 C11 N1 135.1(3)
C13 N1 C10 O1 175.6(3)
C11 N1 C10 O1 -1.3(5)
C13 N1 C10 C14 -2.3(4)
C11 N1 C10 C14 -179.2(3)
C19 C14 C10 O1 -174.1(3)
C4 C14 C10 O1 -22.0(6)
C8 C14 C10 O1 47.0(5)
C19 C14 C10 N1 3.8(3)
C4 C14 C10 N1 155.9(3)
C8 C14 C10 N1 -135.1(3)
C6 C9 C8 C4 -151.4(5)
C6 C9 C8 C14 138.2(5)
C19 C14 C8 C9 -133.8(4)
C10 C14 C8 C9 -0.5(5)
C4 C14 C8 C9 110.5(4)
C19 C14 C8 C4 115.7(4)
C10 C14 C8 C4 -111.0(4)
C3 C12 C7 C1 -0.9(5)
C11 C12 C7 C1 179.7(3)
C9 C8 C4 C14 -109.2(4)
C19 C14 C4 C8 -105.4(4)
C10 C14 C4 C8 108.2(3)
C2 C5 C3 C12 2.1(7)
C7 C12 C3 C5 -0.9(5)
C11 C12 C3 C5 178.5(3)
C3 C5 C2 C1 -1.5(8)
C5 C2 C1 C7 -0.3(8)
C12 C7 C1 C2 1.5(6)
